data_7021091
loop_
_publ_author_name
'Hosseinian, S R'
'Tangoulis, V'
'Menelaou, M'
'Raptopoulou, C P'
'Psycharis, V'
'Dendrinou-Samara, C'

_publ_section_title
;
 Defective dicubanes of Co(II)/Co(III) complexes with triethanolamine and
 N-donors.
;
_journal_issue 15
_journal_name_full 'Dalton transactions (Cambridge, England : 2003)'
_journal_page_first 5355
_journal_page_last 5366
_journal_paper_doi 10.1039/c2dt32616g
_journal_volume 42
_journal_year 2013
_chemical_formula_sum 'C52 H60 Co4 N14 O20'
_chemical_formula_weight 1436.86
_chemical_name_systematic
;
?
;
_space_group_IT_number 14
_symmetry_cell_setting monoclinic
_symmetry_space_group_name_Hall '-P 2ybc'
_symmetry_space_group_name_H-M 'P 1 21/c 1'
_atom_sites_solution_hydrogens geom
_atom_sites_solution_primary direct
_atom_sites_solution_secondary difmap
_audit_creation_method SHELXL-97
_cell_angle_alpha 90.00
_cell_angle_beta 90.6000(10)
_cell_angle_gamma 90.00
_cell_formula_units_Z 2
_cell_length_a 12.0397(2)
_cell_length_b 17.0443(3)
_cell_length_c 13.8828(2)
_cell_measurement_reflns_used 16098
_cell_measurement_temperature 160(2)
_cell_measurement_theta_max 71.93
_cell_measurement_theta_min 6.89
_cell_volume 2848.71(8)
_computing_cell_refinement 'CrystalClear, Rigaku MSC, 2005'
_computing_data_collection 'CrystalClear, Rigaku MSC, 2005'
_computing_data_reduction 'CrystalClear, Rigaku MSC, 2005'
_computing_molecular_graphics 'DIAMOND (Brandenburg, 2012)'
_computing_publication_material 'WinGX (Farrugia, 1999)'
_computing_structure_refinement 'SHELXL-97 (Sheldrick, 1997)'
_computing_structure_solution 'SHELXS-97 (Sheldrick, 1997)'
_diffrn_ambient_temperature 160(2)
_diffrn_measured_fraction_theta_full 0.946
_diffrn_measured_fraction_theta_max 0.946
_diffrn_measurement_device_type 'Rigaku R-AXIS SPIDER IPDS'
_diffrn_measurement_method '\q scans'
_diffrn_radiation_monochromator graphite
_diffrn_radiation_source 'fine-focus sealed tube'
_diffrn_radiation_type CuK\a
_diffrn_radiation_wavelength 1.54178
_diffrn_reflns_av_R_equivalents 0.0753
_diffrn_reflns_av_unetI/netI 0.0801
_diffrn_reflns_limit_h_max 13
_diffrn_reflns_limit_h_min -12
_diffrn_reflns_limit_k_max 19
_diffrn_reflns_limit_k_min -18
_diffrn_reflns_limit_l_max 15
_diffrn_reflns_limit_l_min -15
_diffrn_reflns_number 20852
_diffrn_reflns_theta_full 60.98
_diffrn_reflns_theta_max 60.98
_diffrn_reflns_theta_min 6.89
_exptl_absorpt_coefficient_mu 9.746
_exptl_absorpt_correction_T_max 1.000
_exptl_absorpt_correction_T_min 0.188
_exptl_absorpt_correction_type numerical
_exptl_absorpt_process_details 'CrystalClear, Rigaku MSC, 2005'
_exptl_crystal_colour red
_exptl_crystal_density_diffrn 1.675
_exptl_crystal_density_method 'not measured'
_exptl_crystal_description parallelepiped
_exptl_crystal_F_000 1476
_exptl_crystal_size_max 0.42
_exptl_crystal_size_mid 0.35
_exptl_crystal_size_min 0.03
_refine_diff_density_max 1.076
_refine_diff_density_min -0.714
_refine_diff_density_rms 0.086
_refine_ls_extinction_method none
_refine_ls_goodness_of_fit_ref 1.081
_refine_ls_hydrogen_treatment mixed
_refine_ls_matrix_type full
_refine_ls_number_parameters 411
_refine_ls_number_reflns 4114
_refine_ls_number_restraints 0
_refine_ls_restrained_S_all 1.081
_refine_ls_R_factor_all 0.1105
_refine_ls_R_factor_gt 0.0736
_refine_ls_shift/su_max 0.001
_refine_ls_shift/su_mean 0.000
_refine_ls_structure_factor_coef Fsqd
_refine_ls_weighting_details 'calc w=1/[\s^2^(Fo^2^)+(0.1120P)^2^+1.8587P] where P=(Fo^2^+2Fc^2^)/3'
_refine_ls_weighting_scheme calc
_refine_ls_wR_factor_gt 0.1857
_refine_ls_wR_factor_ref 0.2201
_reflns_number_gt 2566
_reflns_number_total 4114
_reflns_threshold_expression >2sigma(I)
_cod_data_source_file c2dt32616g.txt
_cod_data_source_block compound2
_cod_depositor_comments 'Adding full bibliography for 7021090--7021092.cif.'
_cod_original_sg_symbol_H-M P2(1)/c
_cod_database_code 7021091

loop_
_symmetry_equiv_pos_as_xyz
'x, y, z'
'-x, y+1/2, -z+1/2'
'-x, -y, -z'
'x, -y-1/2, z-1/2'

loop_
_atom_site_label
_atom_site_type_symbol
_atom_site_fract_x
_atom_site_fract_y
_atom_site_fract_z
_atom_site_U_iso_or_equiv
_atom_site_adp_type
_atom_site_occupancy
_atom_site_symmetry_multiplicity
_atom_site_calc_flag
_atom_site_refinement_flags
Co1 Co 0.13832(9) 0.07137(6) 0.12215(7) 0.0469(4) Uani 1 1 d .
Co2 Co -0.10040(9) 0.04116(6) 0.05022(7) 0.0438(4) Uani 1 1 d .
O61 O 0.0454(4) -0.0179(3) 0.0942(4) 0.0444(13) Uani 1 1 d .
N1 N -0.2176(5) 0.1322(3) 0.0328(4) 0.0527(15) Uani 1 1 d .
N2 N -0.1867(5) 0.0371(3) 0.1819(4) 0.0499(15) Uani 1 1 d .
C1 C -0.2279(7) 0.1796(4) -0.0415(6) 0.070(2) Uani 1 1 d .
H1 H -0.1823 0.1700 -0.0957 0.091 Uiso 1 1 calc R
C2 C -0.2995(9) 0.2419(5) -0.0465(9) 0.088(3) Uani 1 1 d .
H2 H -0.3041 0.2740 -0.1023 0.114 Uiso 1 1 calc R
C3 C -0.3646(9) 0.2562(5) 0.0323(10) 0.102(4) Uani 1 1 d .
H3 H -0.4134 0.3000 0.0323 0.133 Uiso 1 1 calc R
C4 C -0.3595(7) 0.2078(5) 0.1106(8) 0.081(3) Uani 1 1 d .
H4 H -0.4052 0.2171 0.1648 0.105 Uiso 1 1 calc R
C5 C -0.2851(6) 0.1435(4) 0.1097(6) 0.059(2) Uani 1 1 d .
C6 C -0.2742(6) 0.0877(4) 0.1895(5) 0.0514(18) Uani 1 1 d .
C7 C -0.3441(6) 0.0866(5) 0.2671(6) 0.068(2) Uani 1 1 d .
H7 H -0.4023 0.1241 0.2715 0.088 Uiso 1 1 calc R
C8 C -0.3295(7) 0.0311(6) 0.3387(6) 0.072(2) Uani 1 1 d .
H8 H -0.3779 0.0291 0.3922 0.093 Uiso 1 1 calc R
C9 C -0.2424(8) -0.0215(5) 0.3303(5) 0.066(2) Uani 1 1 d .
H9 H -0.2298 -0.0604 0.3783 0.086 Uiso 1 1 calc R
C10 C -0.1742(7) -0.0165(4) 0.2510(5) 0.061(2) Uani 1 1 d .
H10 H -0.1153 -0.0533 0.2456 0.080 Uiso 1 1 calc R
N11 N 0.0896(5) 0.0848(3) 0.2542(4) 0.0505(15) Uani 1 1 d .
N12 N 0.2542(6) 0.0100(3) 0.1844(5) 0.0574(17) Uani 1 1 d .
C11 C 0.0044(7) 0.1295(4) 0.2827(5) 0.060(2) Uani 1 1 d .
H11 H -0.0381 0.1580 0.2365 0.078 Uiso 1 1 calc R
C12 C -0.0218(9) 0.1341(4) 0.3791(6) 0.076(3) Uani 1 1 d .
H12 H -0.0799 0.1682 0.3985 0.099 Uiso 1 1 calc R
C13 C 0.0320(11) 0.0920(5) 0.4459(6) 0.097(4) Uani 1 1 d .
H13 H 0.0116 0.0948 0.5117 0.126 Uiso 1 1 calc R
C14 C 0.1168(10) 0.0451(5) 0.4175(6) 0.091(4) Uani 1 1 d .
H14 H 0.1559 0.0139 0.4633 0.118 Uiso 1 1 calc R
C15 C 0.1457(8) 0.0432(4) 0.3211(6) 0.064(2) Uani 1 1 d .
C16 C 0.2435(8) 0.0020(4) 0.2826(6) 0.069(3) Uani 1 1 d .
C17 C 0.3204(12) -0.0387(5) 0.3378(9) 0.103(4) Uani 1 1 d .
H17 H 0.3128 -0.0431 0.4056 0.134 Uiso 1 1 calc R
C18 C 0.4065(12) -0.0721(6) 0.2920(12) 0.114(5) Uani 1 1 d .
H18 H 0.4612 -0.0993 0.3288 0.149 Uiso 1 1 calc R
C19 C 0.4181(9) -0.0679(5) 0.1918(11) 0.104(4) Uani 1 1 d .
H19 H 0.4768 -0.0938 0.1595 0.135 Uiso 1 1 calc R
C20 C 0.3391(8) -0.0237(5) 0.1424(8) 0.076(3) Uani 1 1 d .
H20 H 0.3468 -0.0175 0.0748 0.099 Uiso 1 1 calc R
N31 N 0.2219(5) 0.1712(3) 0.1150(4) 0.0588(17) Uani 1 1 d .
O31 O 0.0166(4) 0.1272(2) 0.0761(3) 0.0478(12) Uani 1 1 d .
O32 O 0.1934(4) 0.0496(3) -0.0013(3) 0.0543(13) Uani 1 1 d .
O33 O 0.3986(11) 0.2874(5) 0.2869(8) 0.220(7) Uani 1 1 d .
H33O H 0.4568 0.2606 0.2930 0.286 Uiso 1 1 calc R
C31 C 0.0450(7) 0.1997(4) 0.0343(5) 0.064(2) Uani 1 1 d .
H31A H -0.0197 0.2356 0.0347 0.083 Uiso 1 1 calc R
H31B H 0.0681 0.1919 -0.0333 0.083 Uiso 1 1 calc R
C32 C 0.1386(7) 0.2337(4) 0.0924(6) 0.062(2) Uani 1 1 d .
H32A H 0.1744 0.2765 0.0557 0.081 Uiso 1 1 calc R
H32B H 0.1097 0.2561 0.1530 0.081 Uiso 1 1 calc R
C33 C 0.2523(8) 0.1115(4) -0.0446(6) 0.088(3) Uani 1 1 d .
H33A H 0.2015 0.1436 -0.0850 0.114 Uiso 1 1 calc R
H33B H 0.3116 0.0903 -0.0861 0.114 Uiso 1 1 calc R
C34 C 0.3013(8) 0.1600(5) 0.0337(8) 0.097(3) Uani 1 1 d .
H34A H 0.3223 0.2119 0.0074 0.126 Uiso 1 1 calc R
H34B H 0.3697 0.1344 0.0584 0.126 Uiso 1 1 calc R
C35 C 0.2809(9) 0.1957(4) 0.2068(7) 0.089(3) Uani 1 1 d .
H35A H 0.3309 0.1525 0.2270 0.116 Uiso 1 1 calc R
H35B H 0.2247 0.2022 0.2577 0.116 Uiso 1 1 calc R
C36 C 0.3485(8) 0.2704(4) 0.2011(8) 0.089(3) Uani 1 1 d .
H36A H 0.4058 0.2645 0.1510 0.116 Uiso 1 1 calc R
H36B H 0.2993 0.3144 0.1821 0.116 Uiso 1 1 calc R
N41 N -0.0881(7) 0.1702(5) -0.2841(6) 0.073(2) Uani 1 1 d .
O41 O -0.1538(7) 0.2238(4) -0.2727(5) 0.116(3) Uani 1 1 d .
O42 O -0.0304(6) 0.1508(4) -0.2109(6) 0.114(3) Uani 1 1 d .
O43 O -0.0803(10) 0.1354(5) -0.3568(6) 0.193(5) Uani 1 1 d .
N51 N 0.4052(9) 0.1342(6) 0.4455(7) 0.087(3) Uani 1 1 d .
O51 O 0.4641(5) 0.1570(5) 0.3871(5) 0.113(3) Uani 1 1 d .
O52 O 0.3147(8) 0.1422(5) 0.4639(7) 0.142(4) Uani 1 1 d .
O53 O 0.4565(8) 0.0867(5) 0.5069(6) 0.144(3) Uani 1 1 d .
H61O H 0.051(6) -0.048(4) 0.124(5) 0.05(3) Uiso 1 1 d .

loop_
_atom_site_aniso_label
_atom_site_aniso_U_11
_atom_site_aniso_U_22
_atom_site_aniso_U_33
_atom_site_aniso_U_23
_atom_site_aniso_U_13
_atom_site_aniso_U_12
Co1 0.0735(9) 0.0260(6) 0.0409(7) 0.0012(5) -0.0053(6) -0.0043(5)
Co2 0.0699(8) 0.0275(6) 0.0340(7) 0.0011(4) 0.0045(6) 0.0057(5)
O61 0.073(4) 0.027(3) 0.033(3) 0.004(2) -0.002(2) -0.003(2)
N1 0.069(4) 0.038(3) 0.051(4) -0.004(3) -0.013(3) 0.001(3)
N2 0.070(4) 0.039(3) 0.041(3) -0.001(3) 0.006(3) 0.005(3)
C1 0.090(6) 0.039(4) 0.080(6) 0.015(4) -0.013(5) 0.004(4)
C2 0.104(8) 0.039(5) 0.119(9) 0.001(5) -0.048(7) 0.011(5)
C3 0.097(8) 0.038(5) 0.171(12) -0.013(7) -0.056(8) 0.022(5)
C4 0.076(6) 0.053(6) 0.113(8) -0.031(5) -0.023(6) 0.021(5)
C5 0.063(5) 0.048(5) 0.065(5) -0.025(4) -0.016(4) 0.006(4)
C6 0.057(5) 0.042(4) 0.056(5) -0.017(4) 0.006(4) 0.003(4)
C7 0.056(5) 0.073(6) 0.075(6) -0.029(5) 0.012(5) -0.012(4)
C8 0.073(6) 0.076(6) 0.065(6) -0.021(5) 0.012(5) -0.019(5)
C9 0.098(7) 0.059(5) 0.041(5) -0.010(4) 0.012(4) -0.027(5)
C10 0.096(6) 0.045(4) 0.044(5) -0.001(4) 0.017(4) 0.002(4)
N11 0.085(5) 0.030(3) 0.036(3) 0.004(3) -0.008(3) -0.011(3)
N12 0.074(5) 0.028(3) 0.070(5) 0.004(3) -0.022(4) -0.006(3)
C11 0.099(6) 0.028(4) 0.052(5) -0.009(3) 0.009(4) -0.009(4)
C12 0.148(9) 0.035(4) 0.044(5) -0.010(4) 0.013(5) -0.018(5)
C13 0.211(13) 0.038(5) 0.043(5) -0.016(4) 0.015(7) -0.031(7)
C14 0.193(12) 0.045(5) 0.034(5) 0.010(4) -0.020(6) -0.022(6)
C15 0.113(7) 0.025(4) 0.052(5) 0.000(4) -0.019(5) -0.010(4)
C16 0.099(7) 0.040(5) 0.066(6) 0.009(4) -0.043(5) -0.016(5)
C17 0.154(11) 0.038(6) 0.115(9) 0.009(6) -0.070(9) -0.016(6)
C18 0.132(11) 0.054(7) 0.155(13) 0.015(8) -0.087(10) -0.020(7)
C19 0.075(7) 0.055(6) 0.180(13) -0.002(7) -0.036(8) -0.012(5)
C20 0.067(6) 0.042(5) 0.120(8) 0.004(5) -0.018(6) -0.015(5)
N31 0.083(5) 0.030(3) 0.063(4) 0.003(3) -0.003(4) -0.001(3)
O31 0.071(3) 0.028(2) 0.045(3) 0.004(2) 0.000(2) 0.004(2)
O32 0.077(3) 0.035(3) 0.051(3) 0.002(2) 0.015(3) -0.006(2)
O33 0.310(14) 0.098(6) 0.249(11) 0.068(7) -0.198(11) -0.127(8)
C31 0.101(7) 0.034(4) 0.057(5) 0.014(4) -0.003(5) -0.004(4)
C32 0.087(6) 0.031(4) 0.069(5) -0.001(4) 0.006(5) -0.009(4)
C33 0.135(8) 0.031(4) 0.100(7) -0.012(5) 0.071(6) -0.022(5)
C34 0.098(7) 0.052(6) 0.142(9) -0.023(6) 0.049(7) -0.022(5)
C35 0.127(8) 0.040(5) 0.099(7) 0.004(5) -0.041(6) -0.031(5)
C36 0.105(7) 0.033(4) 0.128(8) 0.000(5) -0.038(6) -0.015(5)
N41 0.103(6) 0.053(5) 0.062(5) 0.008(4) 0.005(5) -0.019(4)
O41 0.157(7) 0.064(4) 0.127(6) -0.009(4) -0.050(5) 0.037(5)
O42 0.127(6) 0.097(5) 0.119(6) 0.064(5) 0.012(5) 0.025(4)
O43 0.311(13) 0.143(8) 0.126(7) -0.097(6) 0.096(8) -0.112(8)
N51 0.099(8) 0.104(7) 0.059(6) -0.029(5) 0.003(6) -0.024(6)
O51 0.070(4) 0.185(8) 0.082(5) -0.001(5) 0.014(4) 0.014(5)
O52 0.121(7) 0.098(6) 0.210(10) -0.059(6) 0.081(7) -0.011(5)
O53 0.170(9) 0.146(8) 0.114(7) 0.007(6) -0.042(6) -0.065(7)

loop_
_atom_type_symbol
_atom_type_description
_atom_type_scat_dispersion_real
_atom_type_scat_dispersion_imag
_atom_type_scat_source
C C 0.0181 0.0091 'International Tables Vol C Tables 4.2.6.8 and 6.1.1.4'
H H 0.0000 0.0000 'International Tables Vol C Tables 4.2.6.8 and 6.1.1.4'
N N 0.0311 0.0180 'International Tables Vol C Tables 4.2.6.8 and 6.1.1.4'
O O 0.0492 0.0322 'International Tables Vol C Tables 4.2.6.8 and 6.1.1.4'
Co Co -2.3653 3.6143 'International Tables Vol C Tables 4.2.6.8 and 6.1.1.4'

loop_
_geom_angle_atom_site_label_1
_geom_angle_atom_site_label_2
_geom_angle_atom_site_label_3
_geom_angle
_geom_angle_site_symmetry_1
_geom_angle_site_symmetry_3
O31 Co1 O32 94.1(2) . .
O31 Co1 O61 83.2(2) . .
O32 Co1 O61 82.5(2) . .
O31 Co1 N12 172.8(3) . .
O32 Co1 N12 92.3(3) . .
O61 Co1 N12 94.5(2) . .
O31 Co1 N11 91.1(2) . .
O32 Co1 N11 174.3(2) . .
O61 Co1 N11 95.9(2) . .
N12 Co1 N11 82.3(3) . .
O31 Co1 N31 86.7(2) . .
O32 Co1 N31 86.6(2) . .
O61 Co1 N31 164.5(2) . .
N12 Co1 N31 97.0(2) . .
N11 Co1 N31 96.0(2) . .
O32 Co2 O31 167.66(18) 3 .
O32 Co2 O61 100.86(19) 3 .
O31 Co2 O61 74.01(18) . .
O32 Co2 N1 99.0(2) 3 .
O31 Co2 N1 87.2(2) . .
O61 Co2 N1 159.8(2) . .
O32 Co2 N2 89.4(2) 3 .
O31 Co2 N2 102.4(2) . .
O61 Co2 N2 98.6(2) . .
N1 Co2 N2 77.8(2) . .
O32 Co2 O61 73.82(19) 3 3
O31 Co2 O61 94.39(18) . 3
O61 Co2 O61 85.3(2) . 3
N1 Co2 O61 103.9(2) . 3
N2 Co2 O61 163.2(2) . 3
Co1 O61 Co2 99.3(2) . .
Co1 O61 Co2 98.6(2) . 3
Co2 O61 Co2 94.7(2) . 3
Co1 O61 H61O 115(7) . .
Co2 O61 H61O 129(7) . .
Co2 O61 H61O 114(7) 3 .
C1 N1 C5 118.3(7) . .
C1 N1 Co2 126.9(6) . .
C5 N1 Co2 114.7(5) . .
C10 N2 C6 117.2(6) . .
C10 N2 Co2 126.4(5) . .
C6 N2 Co2 115.6(5) . .
N1 C1 C2 124.8(9) . .
N1 C1 H1 117.6 . .
C2 C1 H1 117.6 . .
C1 C2 C3 117.5(10) . .
C1 C2 H2 121.2 . .
C3 C2 H2 121.2 . .
C4 C3 C2 120.3(9) . .
C4 C3 H3 119.8 . .
C2 C3 H3 119.8 . .
C3 C4 C5 118.9(10) . .
C3 C4 H4 120.5 . .
C5 C4 H4 120.5 . .
N1 C5 C4 120.0(8) . .
N1 C5 C6 116.8(6) . .
C4 C5 C6 123.2(8) . .
N2 C6 C7 122.1(8) . .
N2 C6 C5 114.5(6) . .
C7 C6 C5 123.4(8) . .
C6 C7 C8 119.9(8) . .
C6 C7 H7 120.1 . .
C8 C7 H7 120.1 . .
C7 C8 C9 118.3(8) . .
C7 C8 H8 120.9 . .
C9 C8 H8 120.9 . .
C10 C9 C8 118.9(8) . .
C10 C9 H9 120.6 . .
C8 C9 H9 120.6 . .
N2 C10 C9 123.5(8) . .
N2 C10 H10 118.2 . .
C9 C10 H10 118.2 . .
C11 N11 C15 118.4(7) . .
C11 N11 Co1 125.8(5) . .
C15 N11 Co1 115.8(6) . .
C20 N12 C16 118.5(8) . .
C20 N12 Co1 126.7(6) . .
C16 N12 Co1 114.8(6) . .
N11 C11 C12 120.1(8) . .
N11 C11 H11 119.9 . .
C12 C11 H11 119.9 . .
C13 C12 C11 121.9(9) . .
C13 C12 H12 119.0 . .
C11 C12 H12 119.0 . .
C12 C13 C14 118.4(9) . .
C12 C13 H13 120.8 . .
C14 C13 H13 120.8 . .
C13 C14 C15 119.4(9) . .
C13 C14 H14 120.3 . .
C15 C14 H14 120.3 . .
N11 C15 C14 121.7(9) . .
N11 C15 C16 113.4(7) . .
C14 C15 C16 124.7(8) . .
N12 C16 C17 122.0(11) . .
N12 C16 C15 113.3(7) . .
C17 C16 C15 124.7(10) . .
C18 C17 C16 117.6(12) . .
C18 C17 H17 121.2 . .
C16 C17 H17 121.2 . .
C17 C18 C19 122.2(12) . .
C17 C18 H18 118.9 . .
C19 C18 H18 118.9 . .
C20 C19 C18 116.3(12) . .
C20 C19 H19 121.9 . .
C18 C19 H19 121.9 . .
N12 C20 C19 123.4(11) . .
N12 C20 H20 118.3 . .
C19 C20 H20 118.3 . .
C32 N31 C34 111.4(6) . .
C32 N31 C35 106.8(6) . .
C34 N31 C35 111.8(7) . .
C32 N31 Co1 106.5(4) . .
C34 N31 Co1 104.9(4) . .
C35 N31 Co1 115.4(5) . .
C31 O31 Co1 113.4(5) . .
C31 O31 Co2 136.1(4) . .
Co1 O31 Co2 103.32(19) . .
C33 O32 Co1 115.1(4) . .
C33 O32 Co2 135.1(5) . 3
Co1 O32 Co2 104.9(2) . 3
C36 O33 H33O 109.5 . .
O31 C31 C32 107.6(6) . .
O31 C31 H31A 110.2 . .
C32 C31 H31A 110.2 . .
O31 C31 H31B 110.2 . .
C32 C31 H31B 110.2 . .
H31A C31 H31B 108.5 . .
N31 C32 C31 109.7(6) . .
N31 C32 H32A 109.7 . .
C31 C32 H32A 109.7 . .
N31 C32 H32B 109.7 . .
C31 C32 H32B 109.7 . .
H32A C32 H32B 108.2 . .
O32 C33 C34 107.6(7) . .
O32 C33 H33A 110.2 . .
C34 C33 H33A 110.2 . .
O32 C33 H33B 110.2 . .
C34 C33 H33B 110.2 . .
H33A C33 H33B 108.5 . .
C33 C34 N31 111.7(7) . .
C33 C34 H34A 109.3 . .
N31 C34 H34A 109.3 . .
C33 C34 H34B 109.3 . .
N31 C34 H34B 109.3 . .
H34A C34 H34B 107.9 . .
N31 C35 C36 115.9(7) . .
N31 C35 H35A 108.3 . .
C36 C35 H35A 108.3 . .
N31 C35 H35B 108.3 . .
C36 C35 H35B 108.3 . .
H35A C35 H35B 107.4 . .
O33 C36 C35 111.6(8) . .
O33 C36 H36A 109.3 . .
C35 C36 H36A 109.3 . .
O33 C36 H36B 109.3 . .
C35 C36 H36B 109.3 . .
H36A C36 H36B 108.0 . .
O43 N41 O41 123.2(11) . .
O43 N41 O42 120.5(11) . .
O41 N41 O42 116.2(8) . .
O52 N51 O51 136.2(13) . .
O52 N51 O53 111.9(11) . .
O51 N51 O53 111.9(11) . .

loop_
_geom_bond_atom_site_label_1
_geom_bond_atom_site_label_2
_geom_bond_distance
_geom_bond_site_symmetry_2
Co1 O31 1.856(4) .
Co1 O32 1.881(5) .
Co1 O61 1.926(5) .
Co1 N12 1.940(6) .
Co1 N11 1.944(6) .
Co1 N31 1.980(6) .
Co2 O32 2.023(5) 3
Co2 O31 2.063(4) .
Co2 O61 2.108(6) .
Co2 N1 2.109(6) .
Co2 N2 2.113(6) .
Co2 O61 2.155(5) 3
O61 Co2 2.155(5) 3
O61 H61O 0.65(7) .
N1 C1 1.315(9) .
N1 C5 1.363(9) .
N2 C10 1.333(8) .
N2 C6 1.367(8) .
C1 C2 1.369(11) .
C1 H1 0.9500 .
C2 C3 1.374(14) .
C2 H2 0.9500 .
C3 C4 1.365(13) .
C3 H3 0.9500 .
C4 C5 1.416(10) .
C4 H4 0.9500 .
C5 C6 1.466(10) .
C6 C7 1.373(10) .
C7 C8 1.382(12) .
C7 H7 0.9500 .
C8 C9 1.386(11) .
C8 H8 0.9500 .
C9 C10 1.383(10) .
C9 H9 0.9500 .
C10 H10 0.9500 .
N11 C11 1.341(9) .
N11 C15 1.344(9) .
N12 C20 1.314(10) .
N12 C16 1.376(10) .
C11 C12 1.381(10) .
C11 H11 0.9500 .
C12 C13 1.335(12) .
C12 H12 0.9500 .
C13 C14 1.358(14) .
C13 H13 0.9500 .
C14 C15 1.387(11) .
C14 H14 0.9500 .
C15 C16 1.476(12) .
C16 C17 1.383(12) .
C17 C18 1.348(16) .
C17 H17 0.9500 .
C18 C19 1.400(16) .
C18 H18 0.9500 .
C19 C20 1.389(13) .
C19 H19 0.9500 .
C20 H20 0.9500 .
N31 C32 1.494(9) .
N31 C34 1.499(10) .
N31 C35 1.511(10) .
O31 C31 1.408(7) .
O32 C33 1.409(8) .
O32 Co2 2.023(5) 3
O33 C36 1.362(10) .
O33 H33O 0.8400 .
C31 C32 1.497(10) .
C31 H31A 0.9900 .
C31 H31B 0.9900 .
C32 H32A 0.9900 .
C32 H32B 0.9900 .
C33 C34 1.484(12) .
C33 H33A 0.9900 .
C33 H33B 0.9900 .
C34 H34A 0.9900 .
C34 H34B 0.9900 .
C35 C36 1.514(10) .
C35 H35A 0.9900 .
C35 H35B 0.9900 .
C36 H36A 0.9900 .
C36 H36B 0.9900 .
N41 O43 1.175(8) .
N41 O41 1.219(9) .
N41 O42 1.269(9) .
N51 O52 1.129(10) .
N51 O51 1.150(9) .
N51 O53 1.324(11) .
